data_2224501
loop_
_publ_author_name
'Meng, Cai-Xia'
'Zheng, Xue-Gang'
'Fu, Feng'
'Zhang, Xiao-Ning'
'Zhang, Peng'

_publ_section_title
;Aqua(2,2'-bipyridine-\k^2^<i>N</i>,<i>N</i>')[2-(3-thienyl)malonato-\k^2^<i>O</i>,<i>O</i>']zinc(II)
 dihydrate
;
_journal_coeditor_code XU2654
_journal_issue 12
_journal_name_full 'Acta Crystallographica Section E'
_journal_page_first m1604
_journal_page_last m1605
_journal_paper_doi 10.1107/S1600536809047448
_journal_volume 65
_journal_year 2009
_chemical_formula_iupac '[Zn (C7 H4 O4 S) (C10 H8 N2) (H2 O)], 2H2 O'
_chemical_formula_moiety 'C17 H14 N2 O5 S Zn, 2(H2 O)'
_chemical_formula_sum 'C17 H18 N2 O7 S Zn'
_chemical_formula_weight 459.76
_chemical_name_systematic
;
Aqua(2,2'-bipyridine-\k^2^<i>N</i>,<i>N</i>')[2-(3-thienyl)malonato-
\k^2^<i>O</i>,<i>O</i>']zinc(II) dihydrate
;
_space_group_IT_number 61
_symmetry_cell_setting orthorhombic
_symmetry_space_group_name_Hall '-P 2ac 2ab'
_symmetry_space_group_name_H-M 'P b c a'
_atom_sites_solution_hydrogens geom
_atom_sites_solution_primary direct
_atom_sites_solution_secondary difmap
_audit_creation_method SHELXL-97
_cell_angle_alpha 90.00
_cell_angle_beta 90.00
_cell_angle_gamma 90.00
_cell_formula_units_Z 8
_cell_length_a 15.9978(10)
_cell_length_b 14.5647(9)
_cell_length_c 16.5889(10)
_cell_measurement_reflns_used 4757
_cell_measurement_temperature 293(2)
_cell_measurement_theta_max 28.26
_cell_measurement_theta_min 2.25
_cell_volume 3865.3(4)
_computing_cell_refinement 'SAINT (Bruker, 1997)'
_computing_data_collection 'SMART (Bruker, 1997)'
_computing_data_reduction 'SAINT (Bruker, 1997)'
_computing_molecular_graphics 'SHELXTL (Sheldrick, 2008)'
_computing_publication_material 'SHELXTL (Sheldrick, 2008)'
_computing_structure_refinement 'SHELXTL (Sheldrick, 2008)'
_computing_structure_solution 'SHELXTL (Sheldrick, 2008)'
_diffrn_ambient_temperature 293(2)
_diffrn_measured_fraction_theta_full 0.994
_diffrn_measured_fraction_theta_max 0.994
_diffrn_measurement_device_type 'Bruker SMART CCD'
_diffrn_measurement_method '\f and \w'
_diffrn_radiation_monochromator graphite
_diffrn_radiation_source 'fine-focus sealed tube'
_diffrn_radiation_type MoK\a
_diffrn_radiation_wavelength 0.71073
_diffrn_reflns_av_R_equivalents 0.0452
_diffrn_reflns_av_sigmaI/netI 0.0373
_diffrn_reflns_limit_h_max 21
_diffrn_reflns_limit_h_min -20
_diffrn_reflns_limit_k_max 19
_diffrn_reflns_limit_k_min -19
_diffrn_reflns_limit_l_max 21
_diffrn_reflns_limit_l_min -13
_diffrn_reflns_number 23919
_diffrn_reflns_theta_full 28.26
_diffrn_reflns_theta_max 28.26
_diffrn_reflns_theta_min 2.25
_diffrn_standards_number 0
_exptl_absorpt_coefficient_mu 1.421
_exptl_absorpt_correction_T_max 0.918
_exptl_absorpt_correction_T_min 0.843
_exptl_absorpt_correction_type multi-scan
_exptl_absorpt_process_details '(SADABS; Sheldrick, 1996)'
_exptl_crystal_colour Colorless
_exptl_crystal_density_diffrn 1.580
_exptl_crystal_density_method 'not measured'
_exptl_crystal_description Prism
_exptl_crystal_F_000 1888
_exptl_crystal_size_max 0.15
_exptl_crystal_size_mid 0.10
_exptl_crystal_size_min 0.06
_refine_diff_density_max 0.288
_refine_diff_density_min -0.392
_refine_ls_extinction_coef 0.0056(3)
_refine_ls_extinction_expression Fc^*^=kFc[1+0.001xFc^2^\l^3^/sin(2\q)]^-1/4^
_refine_ls_extinction_method 'SHELXTL (Sheldrick, 2008)'
_refine_ls_goodness_of_fit_ref 1.005
_refine_ls_hydrogen_treatment constr
_refine_ls_matrix_type full
_refine_ls_number_parameters 273
_refine_ls_number_reflns 4752
_refine_ls_number_restraints 1
_refine_ls_restrained_S_all 1.005
_refine_ls_R_factor_all 0.0671
_refine_ls_R_factor_gt 0.0349
_refine_ls_shift/su_max 0.013
_refine_ls_shift/su_mean 0.001
_refine_ls_structure_factor_coef Fsqd
_refine_ls_weighting_details 'calc w=1/[\s^2^(Fo^2^)+(0.0445P)^2^+0.5447P] where P=(Fo^2^+2Fc^2^)/3'
_refine_ls_weighting_scheme calc
_refine_ls_wR_factor_gt 0.0814
_refine_ls_wR_factor_ref 0.0938
_reflns_number_gt 3107
_reflns_number_total 4752
_reflns_threshold_expression I>2\s(I)
_cod_data_source_file xu2654.cif
_cod_data_source_block I
_cod_depositor_comments
;
The following automatic conversions were performed:
'_symmetry_cell_setting' value 'Orthorhombic' changed to 'orthorhombic'
according to '/home/saulius/struct/CIF-dictionaries/cif_core.dic'
dictionary named 'cif_core.dic' version 2.4.1 from 2010-06-29.

Automatic conversion script
Id: cif_fix_enum 1527 2010-12-29 10:47:43Z saulius 

The following automatic conversions were performed:

'_symmetry_cell_setting' value 'Orthorhombic' changed to
'orthorhombic' according to
/home/saulius/struct/CIF-dictionaries/cif_core.dic dictionary named
'cif_core.dic' version 2.4.1 from 2010-06-29.

Automatic conversion script
Id: cif_fix_values 1715 2011-07-08 13:25:40Z adriana 
;
_cod_database_code 2224501
_cod_database_fobs_code 2224501

loop_
_symmetry_equiv_pos_as_xyz
'x, y, z'
'-x+1/2, -y, z+1/2'
'x+1/2, -y+1/2, -z'
'-x, y+1/2, -z+1/2'
'-x, -y, -z'
'x-1/2, y, -z-1/2'
'-x-1/2, y-1/2, z'
'x, -y-1/2, z-1/2'

loop_
_atom_site_type_symbol
_atom_site_label
_atom_site_fract_x
_atom_site_fract_y
_atom_site_fract_z
_atom_site_U_iso_or_equiv
_atom_site_adp_type
_atom_site_calc_flag
_atom_site_refinement_flags
_atom_site_occupancy
_atom_site_disorder_assembly
_atom_site_disorder_group
Zn Zn1 0.006504(15) 0.702960(16) 0.153476(15) 0.03795(11) Uani d . 1 . .
S S1A 0.1680(2) 0.8323(2) -0.04031(12) 0.0838(10) Uani d P 0.701(5) A 1
C C6A 0.1110(9) 0.9380(17) -0.0371(9) 0.086(5) Uani d PD 0.701(5) A 1
H H6AA 0.0975 0.9781 -0.0788 0.103 Uiso calc PR 0.701(5) A 1
S S1B 0.1113(9) 0.9171(14) -0.0430(7) 0.104(4) Uani d P 0.299(5) A 2
C C6B 0.1633(18) 0.8181(18) -0.0295(10) 0.100(11) Uani d PD 0.299(5) A 2
H H6BA 0.1852 0.7779 -0.0676 0.120 Uiso calc PR 0.299(5) A 2
O O1 0.11079(10) 0.71831(9) 0.21860(10) 0.0469(4) Uani d . 1 . .
O O2 0.21138(11) 0.80238(11) 0.27006(12) 0.0647(5) Uani d . 1 . .
O O3 -0.03265(9) 0.82628(10) 0.19487(10) 0.0453(4) Uani d . 1 . .
O O4 -0.00902(9) 0.96587(11) 0.23639(12) 0.0595(5) Uani d . 1 . .
O O5 -0.06263(9) 0.61837(11) 0.21667(11) 0.0582(5) Uani d . 1 . .
H H18 -0.1147 0.6295 0.2189 0.087 Uiso d R 1 . .
H H19 -0.0547 0.5646 0.2351 0.087 Uiso d R 1 . .
N N1 0.06793(11) 0.61120(12) 0.07465(11) 0.0416(4) Uani d . 1 . .
N N2 -0.05051(12) 0.73028(13) 0.04201(13) 0.0491(5) Uani d . 1 . .
C C1 0.01571(12) 0.89209(14) 0.20888(13) 0.0376(5) Uani d . 1 . .
C C2 0.14652(14) 0.79424(14) 0.23075(14) 0.0406(5) Uani d . 1 . .
C C3 0.10954(12) 0.88032(14) 0.19092(13) 0.0375(5) Uani d . 1 . .
H H3 0.1390 0.9340 0.2123 0.045 Uiso calc R 1 . .
C C4 0.12234(12) 0.87804(15) 0.10066(14) 0.0426(5) Uani d . 1 A .
C C5 0.09144(18) 0.9444(2) 0.04875(19) 0.0722(8) Uani d D 1 . .
H H5 0.0695 1.0000 0.0670 0.087 Uiso d R 1 A .
C C7 0.16463(17) 0.81237(18) 0.05892(17) 0.0561(7) Uani d D 1 . .
H H7 0.1929 0.7608 0.0830 0.067 Uiso d R 1 A .
C C8 0.12881(14) 0.55364(16) 0.09565(16) 0.0515(6) Uani d . 1 . .
H H8 0.1428 0.5489 0.1499 0.062 Uiso calc R 1 . .
C C9 0.17174(16) 0.50113(19) 0.04116(19) 0.0639(7) Uani d . 1 . .
H H9 0.2145 0.4623 0.0578 0.077 Uiso calc R 1 . .
C C10 0.14997(19) 0.5074(2) -0.0387(2) 0.0747(9) Uani d . 1 . .
H H10 0.1778 0.4723 -0.0771 0.090 Uiso calc R 1 . .
C C11 0.08674(18) 0.5659(2) -0.06165(17) 0.0659(7) Uani d . 1 . .
H H11 0.0713 0.5706 -0.1156 0.079 Uiso calc R 1 . .
C C12 0.04632(14) 0.61766(16) -0.00342(14) 0.0455(6) Uani d . 1 . .
C C13 -0.02145(15) 0.68297(17) -0.02135(15) 0.0478(6) Uani d . 1 . .
C C14 -0.05387(19) 0.6973(2) -0.09774(17) 0.0738(9) Uani d . 1 . .
H H14 -0.0336 0.6638 -0.1413 0.089 Uiso calc R 1 . .
C C15 -0.1155(2) 0.7605(3) -0.1090(2) 0.0865(10) Uani d . 1 . .
H H15 -0.1378 0.7699 -0.1601 0.104 Uiso calc R 1 . .
C C16 -0.1442(2) 0.8096(2) -0.0452(2) 0.0820(10) Uani d . 1 . .
H H16 -0.1855 0.8539 -0.0520 0.098 Uiso calc R 1 . .
C C17 -0.11076(18) 0.79227(18) 0.0303(2) 0.0716(9) Uani d . 1 . .
H H17 -0.1310 0.8249 0.0744 0.086 Uiso calc R 1 . .
O O6 0.30803(11) 0.96079(13) 0.28178(15) 0.0902(7) Uani d . 1 . .
H H20 0.2790 0.9120 0.2835 0.135 Uiso d R 1 . .
H H21 0.3574 0.9424 0.2919 0.135 Uiso d R 1 . .
O O7 0.27699(11) 0.62083(13) 0.27671(16) 0.0973(8) Uani d . 1 . .
H H22 0.2451 0.6675 0.2774 0.146 Uiso d R 1 . .
H H23 0.2433 0.5767 0.2851 0.146 Uiso d R 1 . .

loop_
_atom_site_aniso_label
_atom_site_aniso_U_11
_atom_site_aniso_U_22
_atom_site_aniso_U_33
_atom_site_aniso_U_12
_atom_site_aniso_U_13
_atom_site_aniso_U_23
Zn1 0.03884(16) 0.03100(15) 0.04402(17) -0.00086(10) -0.00143(11) -0.00347(11)
S1A 0.0931(16) 0.102(2) 0.0563(9) -0.0365(14) 0.0254(9) -0.0082(10)
C6A 0.053(5) 0.109(11) 0.096(9) 0.016(5) 0.005(5) 0.048(7)
S1B 0.113(6) 0.124(8) 0.076(4) -0.004(4) 0.021(3) 0.031(3)
C6B 0.078(12) 0.041(8) 0.18(3) -0.002(8) 0.059(12) 0.034(10)
O1 0.0499(9) 0.0316(8) 0.0592(10) 0.0009(7) -0.0149(8) 0.0001(7)
O2 0.0510(10) 0.0531(11) 0.0899(14) -0.0023(8) -0.0338(10) 0.0044(9)
O3 0.0337(8) 0.0366(9) 0.0655(11) -0.0017(7) 0.0039(8) -0.0123(8)
O4 0.0452(9) 0.0363(9) 0.0968(14) 0.0014(7) 0.0116(9) -0.0224(9)
O5 0.0435(9) 0.0411(9) 0.0899(13) 0.0012(7) 0.0131(9) 0.0187(9)
N1 0.0401(10) 0.0402(10) 0.0446(11) -0.0004(8) 0.0010(8) -0.0022(9)
N2 0.0494(12) 0.0404(11) 0.0574(13) 0.0018(9) -0.0142(10) 0.0001(10)
C1 0.0366(11) 0.0317(11) 0.0444(13) 0.0000(9) 0.0015(9) -0.0017(10)
C2 0.0382(12) 0.0396(12) 0.0442(13) 0.0046(10) -0.0028(10) -0.0005(10)
C3 0.0322(11) 0.0307(11) 0.0497(13) -0.0019(9) -0.0042(10) -0.0026(10)
C4 0.0318(11) 0.0440(13) 0.0518(14) -0.0058(9) 0.0033(10) 0.0081(11)
C5 0.0660(17) 0.077(2) 0.073(2) 0.0156(15) 0.0104(15) 0.0262(16)
C7 0.0586(16) 0.0536(16) 0.0560(17) -0.0071(12) 0.0175(13) -0.0004(13)
C8 0.0479(13) 0.0487(14) 0.0579(16) 0.0061(11) -0.0070(12) -0.0047(12)
C9 0.0522(15) 0.0572(17) 0.082(2) 0.0089(12) 0.0002(15) -0.0139(15)
C10 0.0691(19) 0.080(2) 0.075(2) 0.0102(16) 0.0159(17) -0.0264(17)
C11 0.0748(18) 0.078(2) 0.0450(15) -0.0004(16) 0.0044(13) -0.0155(14)
C12 0.0455(13) 0.0467(14) 0.0441(14) -0.0095(11) 0.0024(11) -0.0032(11)
C13 0.0495(13) 0.0500(15) 0.0439(14) -0.0112(11) -0.0053(11) 0.0067(11)
C14 0.0690(19) 0.104(2) 0.0487(17) -0.0068(17) -0.0068(15) 0.0143(16)
C15 0.081(2) 0.101(3) 0.077(2) -0.011(2) -0.0295(19) 0.034(2)
C16 0.070(2) 0.063(2) 0.113(3) 0.0004(15) -0.042(2) 0.0220(19)
C17 0.0668(18) 0.0556(17) 0.092(2) 0.0114(14) -0.0271(17) -0.0064(15)
O6 0.0429(11) 0.0615(12) 0.166(2) 0.0055(9) -0.0057(12) -0.0011(13)
O7 0.0408(10) 0.0598(13) 0.191(2) 0.0105(9) -0.0077(13) 0.0120(14)

loop_
_atom_type_symbol
_atom_type_description
_atom_type_scat_dispersion_real
_atom_type_scat_dispersion_imag
_atom_type_scat_source
C C 0.0033 0.0016 'International Tables Vol C Tables 4.2.6.8 and 6.1.1.4'
H H 0.0000 0.0000 'International Tables Vol C Tables 4.2.6.8 and 6.1.1.4'
N N 0.0061 0.0033 'International Tables Vol C Tables 4.2.6.8 and 6.1.1.4'
O O 0.0106 0.0060 'International Tables Vol C Tables 4.2.6.8 and 6.1.1.4'
S S 0.1246 0.1234 'International Tables Vol C Tables 4.2.6.8 and 6.1.1.4'
Zn Zn 0.2839 1.4301 'International Tables Vol C Tables 4.2.6.8 and 6.1.1.4'

loop_
_geom_angle_atom_site_label_1
_geom_angle_atom_site_label_2
_geom_angle_atom_site_label_3
_geom_angle_site_symmetry_1
_geom_angle_site_symmetry_3
_geom_angle
_geom_angle_publ_flag
O5 Zn1 O1 . . 104.60(7) ?
O5 Zn1 O3 . . 101.65(6) ?
O1 Zn1 O3 . . 88.61(6) ?
O5 Zn1 N2 . . 110.18(7) ?
O1 Zn1 N2 . . 144.76(7) ?
O3 Zn1 N2 . . 89.78(7) ?
O5 Zn1 N1 . . 101.30(7) ?
O1 Zn1 N1 . . 90.98(7) ?
O3 Zn1 N1 . . 156.38(7) ?
N2 Zn1 N1 . . 77.11(7) ?
C7 S1A C6A . . 95.9(5) ?
C5 C6A S1A . . 101.1(10) ?
C5 C6A H6AA . . 129.4 ?
S1A C6A H6AA . . 129.4 ?
C6B S1B C5 . . 100.6(10) ?
S1B C6B C7 . . 100.9(15) ?
S1B C6B H6BA . . 129.5 ?
C7 C6B H6BA . . 129.5 ?
C2 O1 Zn1 . . 124.22(14) ?
C1 O3 Zn1 . . 123.42(13) ?
Zn1 O5 H18 . . 117.2 ?
Zn1 O5 H19 . . 133.4 ?
H18 O5 H19 . . 107.9 ?
C8 N1 C12 . . 119.0(2) ?
C8 N1 Zn1 . . 125.22(16) ?
C12 N1 Zn1 . . 115.63(15) ?
C17 N2 C13 . . 119.0(2) ?
C17 N2 Zn1 . . 124.7(2) ?
C13 N2 Zn1 . . 116.26(16) ?
O4 C1 O3 . . 122.49(19) ?
O4 C1 C3 . . 118.79(18) ?
O3 C1 C3 . . 118.73(18) ?
O2 C2 O1 . . 123.4(2) ?
O2 C2 C3 . . 118.29(19) ?
O1 C2 C3 . . 118.20(19) ?
C4 C3 C2 . . 110.86(17) ?
C4 C3 C1 . . 109.04(17) ?
C2 C3 C1 . . 112.53(17) ?
C4 C3 H3 . . 108.1 ?
C2 C3 H3 . . 108.1 ?
C1 C3 H3 . . 108.1 ?
C7 C4 C5 . . 110.6(2) ?
C7 C4 C3 . . 125.9(2) ?
C5 C4 C3 . . 123.5(2) ?
C4 C5 C6A . . 119.0(9) ?
C4 C5 S1B . . 110.2(6) ?
C6A C5 S1B . . 10.7(17) ?
C4 C5 H5 . . 122.6 ?
C6A C5 H5 . . 116.9 ?
S1B C5 H5 . . 126.7 ?
C4 C7 S1A . . 113.3(2) ?
C4 C7 C6B . . 117.4(11) ?
S1A C7 C6B . . 7.3(11) ?
C4 C7 H7 . . 124.8 ?
S1A C7 H7 . . 121.8 ?
C6B C7 H7 . . 117.7 ?
N1 C8 C9 . . 123.1(2) ?
N1 C8 H8 . . 118.5 ?
C9 C8 H8 . . 118.5 ?
C8 C9 C10 . . 118.2(3) ?
C8 C9 H9 . . 120.9 ?
C10 C9 H9 . . 120.9 ?
C9 C10 C11 . . 119.7(3) ?
C9 C10 H10 . . 120.2 ?
C11 C10 H10 . . 120.2 ?
C10 C11 C12 . . 119.1(3) ?
C10 C11 H11 . . 120.4 ?
C12 C11 H11 . . 120.4 ?
N1 C12 C11 . . 120.9(2) ?
N1 C12 C13 . . 115.4(2) ?
C11 C12 C13 . . 123.7(2) ?
N2 C13 C14 . . 120.7(2) ?
N2 C13 C12 . . 115.4(2) ?
C14 C13 C12 . . 123.9(3) ?
C15 C14 C13 . . 119.9(3) ?
C15 C14 H14 . . 120.0 ?
C13 C14 H14 . . 120.0 ?
C16 C15 C14 . . 119.6(3) ?
C16 C15 H15 . . 120.2 ?
C14 C15 H15 . . 120.2 ?
C15 C16 C17 . . 118.6(3) ?
C15 C16 H16 . . 120.7 ?
C17 C16 H16 . . 120.7 ?
N2 C17 C16 . . 122.2(3) ?
N2 C17 H17 . . 118.9 ?
C16 C17 H17 . . 118.9 ?
H20 O6 H21 . . 103.8 ?
H22 O7 H23 . . 102.8 ?

loop_
_geom_bond_atom_site_label_1
_geom_bond_atom_site_label_2
_geom_bond_site_symmetry_2
_geom_bond_distance
_geom_bond_publ_flag
Zn1 O1 . 2.0001(15) y
Zn1 O3 . 2.0224(15) y
Zn1 O5 . 1.9596(15) y
Zn1 N1 . 2.1123(18) y
Zn1 N2 . 2.100(2) y
S1A C7 . 1.672(3) ?
S1A C6A . 1.79(2) ?
C6A C5 . 1.461(16) ?
C6A H6AA . 0.9300 ?
S1B C6B . 1.68(3) ?
S1B C5 . 1.606(14) ?
C6B C7 . 1.469(17) ?
C6B H6BA . 0.9300 ?
O1 C2 . 1.261(2) ?
O2 C2 . 1.231(3) ?
O3 C1 . 1.254(2) ?
O4 C1 . 1.233(2) ?
O5 H18 . 0.8499 ?
O5 H19 . 0.8500 ?
N1 C8 . 1.331(3) ?
N1 C12 . 1.344(3) ?
N2 C17 . 1.335(3) ?
N2 C13 . 1.340(3) ?
C1 C3 . 1.540(3) ?
C2 C3 . 1.536(3) ?
C3 C4 . 1.512(3) ?
C3 H3 . 0.9800 ?
C4 C7 . 1.361(3) ?
C4 C5 . 1.386(3) ?
C5 H5 . 0.9317 ?
C7 H7 . 0.9630 ?
C8 C9 . 1.369(3) ?
C8 H8 . 0.9300 ?
C9 C10 . 1.373(4) ?
C9 H9 . 0.9300 ?
C10 C11 . 1.376(4) ?
C10 H10 . 0.9300 ?
C11 C12 . 1.385(3) ?
C11 H11 . 0.9300 ?
C12 C13 . 1.473(3) ?
C13 C14 . 1.385(3) ?
C14 C15 . 1.361(4) ?
C14 H14 . 0.9300 ?
C15 C16 . 1.358(5) ?
C15 H15 . 0.9300 ?
C16 C17 . 1.385(4) ?
C16 H16 . 0.9300 ?
C17 H17 . 0.9300 ?
O6 H20 . 0.8499 ?
O6 H21 . 0.8501 ?
O7 H22 . 0.8500 ?
O7 H23 . 0.8501 ?

loop_
_geom_hbond_atom_site_label_D
_geom_hbond_atom_site_label_H
_geom_hbond_atom_site_label_A
_geom_hbond_site_symmetry_A
_geom_hbond_distance_DH
_geom_hbond_distance_HA
_geom_hbond_distance_DA
_geom_hbond_angle_DHA
O5 H18 O7 6_556 0.85 1.74 2.568(2) 164.8
O5 H19 O4 4_545 0.85 1.83 2.618(2) 154.5
O6 H20 O2 . 0.85 1.94 2.784(2) 171.5
O6 H21 O4 6_656 0.85 2.22 2.943(2) 143.6
O6 H21 O3 6_656 0.85 2.45 3.238(2) 154.4
O7 H22 O2 . 0.85 2.04 2.847(3) 158.0
O7 H22 O1 . 0.85 2.47 3.165(2) 139.1
O7 H23 O6 7_655 0.85 1.88 2.700(3) 162.1

loop_
_geom_torsion_atom_site_label_1
_geom_torsion_atom_site_label_2
_geom_torsion_atom_site_label_3
_geom_torsion_atom_site_label_4
_geom_torsion_site_symmetry_1
_geom_torsion_site_symmetry_2
_geom_torsion_site_symmetry_3
_geom_torsion_site_symmetry_4
_geom_torsion
_geom_torsion_publ_flag
C7 S1A C6A C5 . . . . -2.2(10) ?
C5 S1B C6B C7 . . . . -1.9(17) ?
O5 Zn1 O1 C2 . . . . -136.45(18) ?
O3 Zn1 O1 C2 . . . . -34.78(18) ?
N2 Zn1 O1 C2 . . . . 52.9(2) ?
N1 Zn1 O1 C2 . . . . 121.60(18) ?
O5 Zn1 O3 C1 . . . . 139.19(18) ?
O1 Zn1 O3 C1 . . . . 34.56(18) ?
N2 Zn1 O3 C1 . . . . -110.24(19) ?
N1 Zn1 O3 C1 . . . . -54.7(3) ?
O5 Zn1 N1 C8 . . . . -72.87(18) ?
O1 Zn1 N1 C8 . . . . 32.23(18) ?
O3 Zn1 N1 C8 . . . . 121.0(2) ?
N2 Zn1 N1 C8 . . . . 178.76(19) ?
O5 Zn1 N1 C12 . . . . 111.89(16) ?
O1 Zn1 N1 C12 . . . . -143.01(15) ?
O3 Zn1 N1 C12 . . . . -54.3(2) ?
N2 Zn1 N1 C12 . . . . 3.51(15) ?
O5 Zn1 N2 C17 . . . . 82.5(2) ?
O1 Zn1 N2 C17 . . . . -107.2(2) ?
O3 Zn1 N2 C17 . . . . -19.9(2) ?
N1 Zn1 N2 C17 . . . . 179.9(2) ?
O5 Zn1 N2 C13 . . . . -99.53(17) ?
O1 Zn1 N2 C13 . . . . 70.9(2) ?
O3 Zn1 N2 C13 . . . . 158.13(17) ?
N1 Zn1 N2 C13 . . . . -2.06(16) ?
Zn1 O3 C1 O4 . . . . -177.78(18) ?
Zn1 O3 C1 C3 . . . . 2.3(3) ?
Zn1 O1 C2 O2 . . . . -178.94(18) ?
Zn1 O1 C2 C3 . . . . -2.1(3) ?
O2 C2 C3 C4 . . . . 107.2(2) ?
O1 C2 C3 C4 . . . . -69.8(2) ?
O2 C2 C3 C1 . . . . -130.3(2) ?
O1 C2 C3 C1 . . . . 52.6(3) ?
O4 C1 C3 C4 . . . . -109.2(2) ?
O3 C1 C3 C4 . . . . 70.7(2) ?
O4 C1 C3 C2 . . . . 127.4(2) ?
O3 C1 C3 C2 . . . . -52.7(3) ?
C2 C3 C4 C7 . . . . -3.5(3) ?
C1 C3 C4 C7 . . . . -127.9(2) ?
C2 C3 C4 C5 . . . . 176.4(2) ?
C1 C3 C4 C5 . . . . 52.0(3) ?
C7 C4 C5 C6A . . . . -3.1(10) ?
C3 C4 C5 C6A . . . . 177.0(9) ?
C7 C4 C5 S1B . . . . 3.7(7) ?
C3 C4 C5 S1B . . . . -176.2(7) ?
S1A C6A C5 C4 . . . . 3.4(13) ?
S1A C6A C5 S1B . . . . -33(5) ?
C6B S1B C5 C4 . . . . -0.9(14) ?
C6B S1B C5 C6A . . . . 145(6) ?
C5 C4 C7 S1A . . . . 1.1(3) ?
C3 C4 C7 S1A . . . . -179.0(2) ?
C5 C4 C7 C6B . . . . -5.5(12) ?
C3 C4 C7 C6B . . . . 174.4(12) ?
C6A S1A C7 C4 . . . . 0.8(7) ?
C6A S1A C7 C6B . . . . 127(10) ?
S1B C6B C7 C4 . . . . 4.5(18) ?
S1B C6B C7 S1A . . . . -52(9) ?
C12 N1 C8 C9 . . . . 1.0(3) ?
Zn1 N1 C8 C9 . . . . -174.14(18) ?
N1 C8 C9 C10 . . . . -0.9(4) ?
C8 C9 C10 C11 . . . . 0.4(4) ?
C9 C10 C11 C12 . . . . 0.2(4) ?
C8 N1 C12 C11 . . . . -0.4(3) ?
Zn1 N1 C12 C11 . . . . 175.18(18) ?
C8 N1 C12 C13 . . . . -179.9(2) ?
Zn1 N1 C12 C13 . . . . -4.4(2) ?
C10 C11 C12 N1 . . . . -0.2(4) ?
C10 C11 C12 C13 . . . . 179.4(2) ?
C17 N2 C13 C14 . . . . -0.7(4) ?
Zn1 N2 C13 C14 . . . . -178.78(19) ?
C17 N2 C13 C12 . . . . 178.6(2) ?
Zn1 N2 C13 C12 . . . . 0.5(3) ?
N1 C12 C13 N2 . . . . 2.6(3) ?
C11 C12 C13 N2 . . . . -176.9(2) ?
N1 C12 C13 C14 . . . . -178.2(2) ?
C11 C12 C13 C14 . . . . 2.3(4) ?
N2 C13 C14 C15 . . . . 0.5(4) ?
C12 C13 C14 C15 . . . . -178.7(3) ?
C13 C14 C15 C16 . . . . 0.6(5) ?
C14 C15 C16 C17 . . . . -1.4(5) ?
C13 N2 C17 C16 . . . . -0.2(4) ?
Zn1 N2 C17 C16 . . . . 177.8(2) ?
C15 C16 C17 N2 . . . . 1.2(5) ?
